data_2222017
loop_
_publ_author_name
'Li, Jiang-Sheng'
'Li, Xun'

_publ_section_title
;
 2-(Benzenesulfonamido)pyridinium nitrate
;
_journal_coeditor_code HB2956
_journal_issue 6
_journal_name_full 'Acta Crystallographica Section E'
_journal_page_first o1228
_journal_paper_doi 10.1107/S1600536809015670
_journal_volume 65
_journal_year 2009
_chemical_formula_iupac 'C11 H11 N2 O2 S +, N O3 -'
_chemical_formula_moiety 'C11 H11 N2 O2 S +, N O3 -'
_chemical_formula_sum 'C11 H11 N3 O5 S'
_chemical_formula_weight 297.29
_chemical_name_systematic
;
2-(Benzenesulfonamido)pyridinium nitrate
;
_space_group_IT_number 14
_symmetry_cell_setting monoclinic
_symmetry_space_group_name_Hall '-P 2yn'
_symmetry_space_group_name_H-M 'P 1 21/n 1'
_atom_sites_solution_hydrogens geom
_atom_sites_solution_primary direct
_atom_sites_solution_secondary difmap
_cell_angle_alpha 90.00
_cell_angle_beta 90.44(3)
_cell_angle_gamma 90.00
_cell_formula_units_Z 4
_cell_length_a 5.3309(11)
_cell_length_b 10.067(2)
_cell_length_c 23.837(5)
_cell_measurement_reflns_used 3934
_cell_measurement_temperature 113(2)
_cell_measurement_theta_max 27.849
_cell_measurement_theta_min 2.563
_cell_volume 1279.2(5)
_computing_cell_refinement 'CrystalClear (Rigaku, 2005)'
_computing_data_collection 'CrystalClear (Rigaku, 2005)'
_computing_data_reduction 'CrystalClear (Rigaku, 2005)'
_computing_molecular_graphics 'SHELXTL (Sheldrick, 2008)'
_computing_publication_material 'CrystalStructure (Rigaku, 2005)'
_computing_structure_refinement 'SHELXL97 (Sheldrick, 2008)'
_computing_structure_solution 'SHELXS97 (Sheldrick, 2008)'
_diffrn_ambient_temperature 113(2)
_diffrn_detector_area_resol_mean 7.31
_diffrn_measured_fraction_theta_full 0.976
_diffrn_measured_fraction_theta_max 0.979
_diffrn_measurement_device_type 'Rigaku Saturn CCD area-detector'
_diffrn_measurement_method '\w and \f'
_diffrn_radiation_monochromator confocal
_diffrn_radiation_source 'rotating anode'
_diffrn_radiation_type MoK\a
_diffrn_radiation_wavelength 0.71073
_diffrn_reflns_av_R_equivalents 0.0266
_diffrn_reflns_av_sigmaI/netI 0.0303
_diffrn_reflns_limit_h_max 7
_diffrn_reflns_limit_h_min -6
_diffrn_reflns_limit_k_max 10
_diffrn_reflns_limit_k_min -13
_diffrn_reflns_limit_l_max 31
_diffrn_reflns_limit_l_min -27
_diffrn_reflns_number 9882
_diffrn_reflns_theta_full 25.00
_diffrn_reflns_theta_max 27.86
_diffrn_reflns_theta_min 2.65
_diffrn_standards_decay_% 0
_diffrn_standards_interval_count 0
_diffrn_standards_interval_time 0
_diffrn_standards_number 0
_exptl_absorpt_coefficient_mu 0.277
_exptl_absorpt_correction_T_max 0.968
_exptl_absorpt_correction_T_min 0.947
_exptl_absorpt_correction_type multi-scan
_exptl_absorpt_process_details '(CrystalClear; Rigaku, 2005)'
_exptl_crystal_colour colourless
_exptl_crystal_density_diffrn 1.544
_exptl_crystal_density_method 'not measured'
_exptl_crystal_description block
_exptl_crystal_F_000 616
_exptl_crystal_size_max 0.20
_exptl_crystal_size_mid 0.16
_exptl_crystal_size_min 0.12
_refine_diff_density_max 0.389
_refine_diff_density_min -0.500
_refine_ls_extinction_method none
_refine_ls_goodness_of_fit_ref 1.079
_refine_ls_hydrogen_treatment mixed
_refine_ls_matrix_type full
_refine_ls_number_parameters 189
_refine_ls_number_reflns 2959
_refine_ls_number_restraints 0
_refine_ls_restrained_S_all 1.079
_refine_ls_R_factor_all 0.0475
_refine_ls_R_factor_gt 0.0413
_refine_ls_shift/su_max 0.001
_refine_ls_shift/su_mean 0.000
_refine_ls_structure_factor_coef Fsqd
_refine_ls_weighting_details 'calc w=1/[\s^2^(Fo^2^)+(0.0535P)^2^+0.6301P] where P=(Fo^2^+2Fc^2^)/3'
_refine_ls_weighting_scheme calc
_refine_ls_wR_factor_gt 0.1014
_refine_ls_wR_factor_ref 0.1070
_reflns_number_gt 2547
_reflns_number_total 2959
_reflns_threshold_expression I>2\s(I)
_cod_data_source_file hb2956.cif
_cod_data_source_block I
_cod_depositor_comments
;
The following automatic conversions were performed:
'_symmetry_cell_setting' value 'Monoclinic' changed to 'monoclinic'
according to '/home/saulius/struct/CIF-dictionaries/cif_core.dic'
dictionary named 'cif_core.dic' version 2.4.1 from 2010-06-29.

Automatic conversion script
Id: cif_fix_enum 1527 2010-12-29 10:47:43Z saulius 

The following automatic conversions were performed:

'_symmetry_cell_setting' value 'Monoclinic' changed to 'monoclinic'
according to /home/saulius/struct/CIF-dictionaries/cif_core.dic
dictionary named 'cif_core.dic' version 2.4.1 from 2010-06-29.

Automatic conversion script
Id: cif_fix_values 1715 2011-07-08 13:25:40Z adriana 
;
_cod_original_sg_symbol_H-M 'P 21/n'
_cod_database_code 2222017
_cod_database_fobs_code 2222017

loop_
_symmetry_equiv_pos_as_xyz
'x, y, z'
'-x+1/2, y+1/2, -z+1/2'
'-x, -y, -z'
'x-1/2, -y-1/2, z-1/2'

loop_
_atom_site_type_symbol
_atom_site_label
_atom_site_fract_x
_atom_site_fract_y
_atom_site_fract_z
_atom_site_U_iso_or_equiv
_atom_site_adp_type
_atom_site_calc_flag
_atom_site_refinement_flags
_atom_site_occupancy
_atom_site_disorder_assembly
_atom_site_disorder_group
S S1 0.91800(7) 0.56853(4) 0.160276(15) 0.01836(13) Uani d . 1 . .
O O1 1.0236(2) 0.43908(12) 0.15364(5) 0.0236(3) Uani d . 1 . .
O O2 1.0764(2) 0.68341(12) 0.16025(5) 0.0246(3) Uani d . 1 . .
N N1 0.7169(3) 0.57948(14) 0.10753(5) 0.0202(3) Uani d . 1 . .
N N2 0.3909(3) 0.66605(13) 0.05567(5) 0.0176(3) Uani d . 1 . .
C C1 0.7348(3) 0.57165(15) 0.22140(6) 0.0172(3) Uani d . 1 . .
C C2 0.8103(3) 0.65238(16) 0.26571(7) 0.0228(3) Uani d . 1 . .
H H2 0.9534 0.7080 0.2624 0.027 Uiso calc R 1 . .
C C3 0.6718(4) 0.65010(17) 0.31498(7) 0.0279(4) Uani d . 1 . .
H H3 0.7205 0.7042 0.3459 0.033 Uiso calc R 1 . .
C C4 0.4630(4) 0.56891(17) 0.31892(7) 0.0274(4) Uani d . 1 . .
H H4 0.3674 0.5687 0.3524 0.033 Uiso calc R 1 . .
C C5 0.3915(3) 0.48754(17) 0.27435(7) 0.0256(4) Uani d . 1 . .
H H5 0.2491 0.4315 0.2777 0.031 Uiso calc R 1 . .
C C6 0.5277(3) 0.48821(16) 0.22514(7) 0.0206(3) Uani d . 1 . .
H H6 0.4806 0.4328 0.1945 0.025 Uiso calc R 1 . .
C C7 0.5852(3) 0.69057(15) 0.09074(6) 0.0178(3) Uani d . 1 . .
C C8 0.6390(3) 0.82204(16) 0.10529(7) 0.0212(3) Uani d . 1 . .
H H8 0.7726 0.8421 0.1305 0.025 Uiso calc R 1 . .
C C9 0.4944(3) 0.92219(16) 0.08236(7) 0.0241(4) Uani d . 1 . .
H H9 0.5298 1.0120 0.0917 0.029 Uiso calc R 1 . .
C C10 0.2968(3) 0.89326(17) 0.04570(7) 0.0236(3) Uani d . 1 . .
H H10 0.1983 0.9625 0.0298 0.028 Uiso calc R 1 . .
C C11 0.2475(3) 0.76278(17) 0.03302(6) 0.0209(3) Uani d . 1 . .
H H11 0.1128 0.7407 0.0084 0.025 Uiso calc R 1 . .
H H1 0.666(4) 0.502(2) 0.0974(9) 0.035(6) Uiso d . 1 . .
H H2A 0.347(4) 0.580(2) 0.0487(9) 0.030(6) Uiso d . 1 . .
N N3 0.3198(3) 0.31725(13) 0.05623(5) 0.0188(3) Uani d . 1 . .
O O3 0.2271(2) 0.41507(11) 0.02985(5) 0.0213(3) Uani d . 1 . .
O O4 0.2173(3) 0.20711(11) 0.05331(5) 0.0280(3) Uani d . 1 . .
O O5 0.5183(2) 0.33211(12) 0.08439(5) 0.0261(3) Uani d . 1 . .

loop_
_atom_site_aniso_label
_atom_site_aniso_U_11
_atom_site_aniso_U_22
_atom_site_aniso_U_33
_atom_site_aniso_U_12
_atom_site_aniso_U_13
_atom_site_aniso_U_23
S1 0.0160(2) 0.0236(2) 0.01549(19) 0.00131(14) -0.00045(14) -0.00020(13)
O1 0.0220(7) 0.0279(6) 0.0210(6) 0.0079(5) -0.0009(5) -0.0034(4)
O2 0.0190(6) 0.0307(6) 0.0243(6) -0.0058(5) 0.0000(5) 0.0028(5)
N1 0.0244(8) 0.0196(7) 0.0166(6) 0.0031(5) -0.0039(5) -0.0009(5)
N2 0.0177(7) 0.0199(7) 0.0153(6) 0.0003(5) 0.0005(5) -0.0015(5)
C1 0.0167(8) 0.0188(7) 0.0161(7) 0.0027(5) -0.0007(5) 0.0010(5)
C2 0.0269(9) 0.0196(7) 0.0219(8) -0.0014(6) -0.0019(6) -0.0011(6)
C3 0.0393(11) 0.0256(8) 0.0187(7) 0.0052(7) -0.0012(7) -0.0029(6)
C4 0.0302(10) 0.0311(9) 0.0211(8) 0.0080(7) 0.0062(7) 0.0048(6)
C5 0.0200(9) 0.0279(9) 0.0290(8) 0.0016(6) 0.0027(7) 0.0066(7)
C6 0.0178(8) 0.0215(8) 0.0224(7) 0.0019(6) -0.0030(6) -0.0009(6)
C7 0.0173(8) 0.0231(8) 0.0131(6) 0.0006(6) 0.0022(5) 0.0003(5)
C8 0.0188(9) 0.0240(8) 0.0207(7) -0.0012(6) -0.0003(6) -0.0023(6)
C9 0.0246(9) 0.0210(8) 0.0267(8) 0.0005(6) 0.0030(7) -0.0012(6)
C10 0.0229(9) 0.0237(8) 0.0242(8) 0.0037(6) -0.0009(6) 0.0010(6)
C11 0.0163(8) 0.0272(8) 0.0191(7) 0.0033(6) 0.0001(6) 0.0014(6)
N3 0.0201(7) 0.0198(6) 0.0166(6) 0.0035(5) -0.0004(5) -0.0015(5)
O3 0.0238(7) 0.0204(6) 0.0197(5) 0.0027(4) -0.0040(4) 0.0022(4)
O4 0.0322(8) 0.0184(6) 0.0334(7) -0.0018(5) -0.0079(5) 0.0002(5)
O5 0.0240(7) 0.0254(6) 0.0288(6) 0.0038(5) -0.0106(5) -0.0029(5)

loop_
_atom_type_symbol
_atom_type_description
_atom_type_scat_dispersion_real
_atom_type_scat_dispersion_imag
_atom_type_scat_source
C C 0.0033 0.0016 'International Tables Vol C Tables 4.2.6.8 and 6.1.1.4'
H H 0.0000 0.0000 'International Tables Vol C Tables 4.2.6.8 and 6.1.1.4'
N N 0.0061 0.0033 'International Tables Vol C Tables 4.2.6.8 and 6.1.1.4'
O O 0.0106 0.0060 'International Tables Vol C Tables 4.2.6.8 and 6.1.1.4'
S S 0.1246 0.1234 'International Tables Vol C Tables 4.2.6.8 and 6.1.1.4'

loop_
_geom_angle_atom_site_label_1
_geom_angle_atom_site_label_2
_geom_angle_atom_site_label_3
_geom_angle_site_symmetry_1
_geom_angle_site_symmetry_3
_geom_angle
_geom_angle_publ_flag
O1 S1 O2 . . 120.24(8) ?
O1 S1 N1 . . 103.35(7) ?
O2 S1 N1 . . 109.00(7) ?
O1 S1 C1 . . 109.24(7) ?
O2 S1 C1 . . 108.47(7) ?
N1 S1 C1 . . 105.54(8) ?
C7 N1 S1 . . 127.02(12) ?
C7 N1 H1 . . 119.6(16) ?
S1 N1 H1 . . 110.9(15) ?
C11 N2 C7 . . 123.13(14) ?
C11 N2 H2A . . 117.8(14) ?
C7 N2 H2A . . 118.9(14) ?
C2 C1 C6 . . 122.01(15) ?
C2 C1 S1 . . 118.68(13) ?
C6 C1 S1 . . 119.21(12) ?
C1 C2 C3 . . 118.62(16) ?
C1 C2 H2 . . 120.7 ?
C3 C2 H2 . . 120.7 ?
C4 C3 C2 . . 119.91(16) ?
C4 C3 H3 . . 120.0 ?
C2 C3 H3 . . 120.0 ?
C3 C4 C5 . . 120.73(16) ?
C3 C4 H4 . . 119.6 ?
C5 C4 H4 . . 119.6 ?
C6 C5 C4 . . 120.12(17) ?
C6 C5 H5 . . 119.9 ?
C4 C5 H5 . . 119.9 ?
C5 C6 C1 . . 118.60(15) ?
C5 C6 H6 . . 120.7 ?
C1 C6 H6 . . 120.7 ?
N2 C7 N1 . . 114.73(14) ?
N2 C7 C8 . . 118.83(15) ?
N1 C7 C8 . . 126.41(15) ?
C9 C8 C7 . . 118.75(16) ?
C9 C8 H8 . . 120.6 ?
C7 C8 H8 . . 120.6 ?
C8 C9 C10 . . 120.85(16) ?
C8 C9 H9 . . 119.6 ?
C10 C9 H9 . . 119.6 ?
C11 C10 C9 . . 118.72(16) ?
C11 C10 H10 . . 120.6 ?
C9 C10 H10 . . 120.6 ?
N2 C11 C10 . . 119.71(16) ?
N2 C11 H11 . . 120.1 ?
C10 C11 H11 . . 120.1 ?
O4 N3 O5 . . 120.37(13) ?
O4 N3 O3 . . 119.89(13) ?
O5 N3 O3 . . 119.72(13) ?

loop_
_geom_bond_atom_site_label_1
_geom_bond_atom_site_label_2
_geom_bond_site_symmetry_2
_geom_bond_distance
_geom_bond_publ_flag
S1 O1 . 1.4288(12) ?
S1 O2 . 1.4322(12) ?
S1 N1 . 1.6498(15) ?
S1 C1 . 1.7607(16) ?
N1 C7 . 1.378(2) ?
N1 H1 . 0.86(2) ?
N2 C11 . 1.348(2) ?
N2 C7 . 1.349(2) ?
N2 H2A . 0.91(2) ?
C1 C2 . 1.390(2) ?
C1 C6 . 1.391(2) ?
C2 C3 . 1.392(2) ?
C2 H2 . 0.9500 ?
C3 C4 . 1.385(3) ?
C3 H3 . 0.9500 ?
C4 C5 . 1.392(3) ?
C4 H4 . 0.9500 ?
C5 C6 . 1.384(2) ?
C5 H5 . 0.9500 ?
C6 H6 . 0.9500 ?
C7 C8 . 1.397(2) ?
C8 C9 . 1.380(2) ?
C8 H8 . 0.9500 ?
C9 C10 . 1.394(3) ?
C9 H9 . 0.9500 ?
C10 C11 . 1.373(2) ?
C10 H10 . 0.9500 ?
C11 H11 . 0.9500 ?
N3 O4 . 1.2378(18) ?
N3 O5 . 1.2580(18) ?
N3 O3 . 1.2665(17) ?

loop_
_geom_hbond_atom_site_label_D
_geom_hbond_atom_site_label_H
_geom_hbond_atom_site_label_A
_geom_hbond_site_symmetry_A
_geom_hbond_distance_DH
_geom_hbond_distance_HA
_geom_hbond_distance_DA
_geom_hbond_angle_DHA
N1 H1 O5 . 0.86(2) 1.91(2) 2.760(2) 171(2)
N2 H2A O3 . 0.91(2) 1.84(2) 2.7417(18) 173(2)
C8 H8 O2 . 0.95 2.38 3.009(2) 123
C3 H3 O5 2_655 0.95 2.52 3.432(2) 162
C10 H10 O4 1_565 0.95 2.53 3.193(2) 127
C11 H11 O3 3_565 0.95 2.56 3.434(2) 153
C11 H11 O4 3_565 0.95 2.34 3.223(2) 154

loop_
_geom_torsion_atom_site_label_1
_geom_torsion_atom_site_label_2
_geom_torsion_atom_site_label_3
_geom_torsion_atom_site_label_4
_geom_torsion_site_symmetry_1
_geom_torsion_site_symmetry_2
_geom_torsion_site_symmetry_3
_geom_torsion_site_symmetry_4
_geom_torsion
_geom_torsion_publ_flag
O1 S1 N1 C7 . . . . -171.95(14) ?
O2 S1 N1 C7 . . . . -42.97(16) ?
C1 S1 N1 C7 . . . . 73.37(15) ?
O1 S1 C1 C2 . . . . 114.78(13) ?
O2 S1 C1 C2 . . . . -17.97(15) ?
N1 S1 C1 C2 . . . . -134.67(13) ?
O1 S1 C1 C6 . . . . -61.68(14) ?
O2 S1 C1 C6 . . . . 165.56(12) ?
N1 S1 C1 C6 . . . . 48.86(14) ?
C6 C1 C2 C3 . . . . -0.7(2) ?
S1 C1 C2 C3 . . . . -177.06(13) ?
C1 C2 C3 C4 . . . . -0.3(3) ?
C2 C3 C4 C5 . . . . 1.0(3) ?
C3 C4 C5 C6 . . . . -0.8(3) ?
C4 C5 C6 C1 . . . . -0.2(2) ?
C2 C1 C6 C5 . . . . 0.9(2) ?
S1 C1 C6 C5 . . . . 177.27(12) ?
C11 N2 C7 N1 . . . . -177.09(13) ?
C11 N2 C7 C8 . . . . 1.2(2) ?
S1 N1 C7 N2 . . . . -164.75(11) ?
S1 N1 C7 C8 . . . . 17.1(2) ?
N2 C7 C8 C9 . . . . -1.3(2) ?
N1 C7 C8 C9 . . . . 176.77(15) ?
C7 C8 C9 C10 . . . . 0.5(3) ?
C8 C9 C10 C11 . . . . 0.4(3) ?
C7 N2 C11 C10 . . . . -0.2(2) ?
C9 C10 C11 N2 . . . . -0.5(2) ?
